data_4027481
loop_
_publ_author_name
'Congde Huo'
'Xiaolan Xu'
'Jinzhu An'
'Xiaodong Jia'
'Xicun Wang'
'Cheng Wang'

_publ_section_title
;
 Approach to Construct Polysubstituted 1,2-Dihydronaphtho[2,1-b]furans and
 Their Aerobic Oxidative Aromatization
;
_journal_name_full 'Journal of Organic Chemistry'
_journal_page_first 8310
_journal_page_last 8316
_journal_paper_doi 10.1021/jo300827s
_journal_volume 77
_journal_year 2012
_chemical_formula_sum 'C28 H24 O5'
_chemical_formula_weight 440.47
_chemical_name_systematic
; 
 ? 
;
_space_group_IT_number 14
_symmetry_cell_setting monoclinic
_symmetry_space_group_name_Hall '-P 2ybc'
_symmetry_space_group_name_H-M 'P 1 21/c 1'
_atom_sites_solution_hydrogens geom
_atom_sites_solution_primary direct
_atom_sites_solution_secondary difmap
_audit_creation_method SHELXL-97
_cell_angle_alpha 90.00
_cell_angle_beta 99.165(10)
_cell_angle_gamma 90.00
_cell_formula_units_Z 4
_cell_length_a 15.598(8)
_cell_length_b 5.885(7)
_cell_length_c 24.320(3)
_cell_measurement_reflns_used 2521
_cell_measurement_temperature 296(2)
_cell_measurement_theta_max 22.87
_cell_measurement_theta_min 2.31
_cell_volume 2204(3)
_computing_cell_refinement 'Bruker SAINT'
_computing_data_collection 'Bruker APEX2'
_computing_data_reduction 'Bruker SAINT'
_computing_molecular_graphics 'Bruker SHELXTL'
_computing_publication_material 'Bruker SHELXTL'
_computing_structure_refinement 'SHELXL-97 (Sheldrick, 2008)'
_computing_structure_solution 'SHELXS-97 (Sheldrick, 2008)'
_diffrn_ambient_temperature 296(2)
_diffrn_measured_fraction_theta_full 0.995
_diffrn_measured_fraction_theta_max 0.995
_diffrn_measurement_device_type 'Bruker APEX-II CCD'
_diffrn_measurement_method '\f and \w scans'
_diffrn_radiation_monochromator graphite
_diffrn_radiation_source 'fine-focus sealed tube'
_diffrn_radiation_type MoK\a
_diffrn_radiation_wavelength 0.71073
_diffrn_reflns_av_R_equivalents 0.0539
_diffrn_reflns_av_sigmaI/netI 0.0791
_diffrn_reflns_limit_h_max 18
_diffrn_reflns_limit_h_min -18
_diffrn_reflns_limit_k_max 7
_diffrn_reflns_limit_k_min -7
_diffrn_reflns_limit_l_max 29
_diffrn_reflns_limit_l_min -29
_diffrn_reflns_number 15036
_diffrn_reflns_theta_full 25.50
_diffrn_reflns_theta_max 25.50
_diffrn_reflns_theta_min 2.31
_exptl_absorpt_coefficient_mu 0.091
_exptl_absorpt_correction_T_max 0.9839
_exptl_absorpt_correction_T_min 0.9777
_exptl_absorpt_correction_type multi-scan
_exptl_absorpt_process_details SADABS
_exptl_crystal_colour colorless
_exptl_crystal_density_diffrn 1.327
_exptl_crystal_description block
_exptl_crystal_F_000 928
_exptl_crystal_size_max 0.25
_exptl_crystal_size_mid 0.23
_exptl_crystal_size_min 0.18
_refine_diff_density_max 0.169
_refine_diff_density_min -0.204
_refine_diff_density_rms 0.042
_refine_ls_extinction_method none
_refine_ls_goodness_of_fit_ref 1.021
_refine_ls_hydrogen_treatment constr
_refine_ls_matrix_type full
_refine_ls_number_parameters 301
_refine_ls_number_reflns 4079
_refine_ls_number_restraints 0
_refine_ls_restrained_S_all 1.021
_refine_ls_R_factor_all 0.0874
_refine_ls_R_factor_gt 0.0502
_refine_ls_shift/su_max 0.000
_refine_ls_shift/su_mean 0.000
_refine_ls_structure_factor_coef Fsqd
_refine_ls_weighting_details 'calc w=1/[\s^2^(Fo^2^)+(0.0000P)^2^+0.9227P] where P=(Fo^2^+2Fc^2^)/3'
_refine_ls_weighting_scheme calc
_refine_ls_wR_factor_gt 0.1078
_refine_ls_wR_factor_ref 0.1297
_reflns_number_gt 2617
_reflns_number_total 4079
_reflns_threshold_expression >2sigma(I)
_cod_data_source_file jo300827s_si_002.cif
_cod_data_source_block p21c
_cod_original_cell_volume 2204(4)
_cod_database_code 4027481

loop_
_symmetry_equiv_pos_as_xyz
'x, y, z'
'-x, y+1/2, -z+1/2'
'-x, -y, -z'
'x, -y-1/2, z-1/2'

loop_
_atom_site_label
_atom_site_type_symbol
_atom_site_fract_x
_atom_site_fract_y
_atom_site_fract_z
_atom_site_U_iso_or_equiv
_atom_site_adp_type
_atom_site_occupancy
_atom_site_symmetry_multiplicity
_atom_site_calc_flag
_atom_site_refinement_flags
C1 C 0.32094(14) 0.6226(4) 0.04058(9) 0.0399(6) Uani 1 1 d .
H1 H 0.3143 0.5290 0.0094 0.048 Uiso 1 1 calc R
C2 C 0.39329(14) 0.5991(4) 0.08177(9) 0.0393(6) Uani 1 1 d .
C3 C 0.40199(14) 0.7324(4) 0.12986(9) 0.0378(6) Uani 1 1 d .
C4 C 0.33872(14) 0.8918(4) 0.13509(9) 0.0385(6) Uani 1 1 d .
C5 C 0.26843(14) 0.9219(4) 0.09305(9) 0.0374(5) Uani 1 1 d .
H5 H 0.2276 1.0341 0.0964 0.045 Uiso 1 1 calc R
C6 C 0.25901(14) 0.7851(4) 0.04610(9) 0.0343(5) Uani 1 1 d .
C7 C 0.44977(19) 0.2794(5) 0.03913(13) 0.0666(8) Uani 1 1 d .
H7A H 0.3997 0.1903 0.0435 0.100 Uiso 1 1 calc R
H7B H 0.5004 0.1840 0.0441 0.100 Uiso 1 1 calc R
H7C H 0.4417 0.3446 0.0025 0.100 Uiso 1 1 calc R
C8 C 0.4801(2) 0.5220(5) 0.20375(13) 0.0767(10) Uani 1 1 d .
H8A H 0.4323 0.5186 0.2242 0.115 Uiso 1 1 calc R
H8B H 0.5338 0.5249 0.2293 0.115 Uiso 1 1 calc R
H8C H 0.4783 0.3891 0.1807 0.115 Uiso 1 1 calc R
C9 C 0.28693(18) 1.1733(5) 0.19099(12) 0.0632(8) Uani 1 1 d .
H9A H 0.2834 1.2868 0.1624 0.095 Uiso 1 1 calc R
H9B H 0.3014 1.2444 0.2268 0.095 Uiso 1 1 calc R
H9C H 0.2320 1.0976 0.1887 0.095 Uiso 1 1 calc R
C10 C 0.17833(13) 0.8186(4) 0.00212(9) 0.0355(5) Uani 1 1 d .
H10 H 0.1607 0.9785 0.0016 0.043 Uiso 1 1 calc R
C11 C 0.19002(13) 0.7476(4) -0.05569(9) 0.0342(5) Uani 1 1 d .
C12 C 0.24594(14) 0.8350(4) -0.09086(9) 0.0395(6) Uani 1 1 d .
C13 C 0.29933(16) 1.0271(4) -0.07727(10) 0.0491(7) Uani 1 1 d .
H13 H 0.2971 1.1053 -0.0443 0.059 Uiso 1 1 calc R
C14 C 0.35399(18) 1.0985(5) -0.11209(12) 0.0622(8) Uani 1 1 d .
H14 H 0.3892 1.2246 -0.1026 0.075 Uiso 1 1 calc R
C15 C 0.35755(19) 0.9839(6) -0.16185(12) 0.0690(9) Uani 1 1 d .
H15 H 0.3957 1.0329 -0.1851 0.083 Uiso 1 1 calc R
C16 C 0.30610(18) 0.8024(6) -0.17653(11) 0.0631(8) Uani 1 1 d .
H16 H 0.3084 0.7302 -0.2103 0.076 Uiso 1 1 calc R
C17 C 0.24899(15) 0.7204(5) -0.14165(10) 0.0467(6) Uani 1 1 d .
C18 C 0.19701(17) 0.5272(5) -0.15516(10) 0.0525(7) Uani 1 1 d .
H18 H 0.1994 0.4530 -0.1887 0.063 Uiso 1 1 calc R
C19 C 0.14348(16) 0.4449(5) -0.12103(10) 0.0509(7) Uani 1 1 d .
H19 H 0.1092 0.3172 -0.1306 0.061 Uiso 1 1 calc R
C20 C 0.14193(14) 0.5600(4) -0.07097(9) 0.0388(6) Uani 1 1 d .
C21 C 0.09871(14) 0.6642(4) 0.00946(9) 0.0379(6) Uani 1 1 d .
H21 H 0.0458 0.7564 0.0023 0.045 Uiso 1 1 calc R
C22 C 0.10405(14) 0.5555(4) 0.06610(10) 0.0386(6) Uani 1 1 d .
C23 C 0.08501(14) 0.6943(4) 0.11360(9) 0.0370(6) Uani 1 1 d .
C24 C 0.04292(16) 0.9012(4) 0.10735(11) 0.0487(6) Uani 1 1 d .
H24 H 0.0255 0.9604 0.0719 0.058 Uiso 1 1 calc R
C25 C 0.02640(18) 1.0210(5) 0.15336(13) 0.0594(8) Uani 1 1 d .
H25 H -0.0026 1.1594 0.1488 0.071 Uiso 1 1 calc R
C26 C 0.05269(19) 0.9363(6) 0.20547(13) 0.0643(8) Uani 1 1 d .
H26 H 0.0419 1.0179 0.2364 0.077 Uiso 1 1 calc R
C27 C 0.09481(19) 0.7323(6) 0.21256(12) 0.0631(8) Uani 1 1 d .
H27 H 0.1131 0.6761 0.2482 0.076 Uiso 1 1 calc R
C28 C 0.11008(16) 0.6104(5) 0.16700(10) 0.0497(7) Uani 1 1 d .
H28 H 0.1376 0.4699 0.1720 0.060 Uiso 1 1 calc R
O1 O 0.46075(11) 0.4543(3) 0.07920(7) 0.0583(5) Uani 1 1 d .
O2 O 0.47408(10) 0.7171(3) 0.17017(7) 0.0511(5) Uani 1 1 d .
O3 O 0.35173(11) 1.0132(3) 0.18377(7) 0.0553(5) Uani 1 1 d .
O4 O 0.09316(10) 0.4883(3) -0.03203(6) 0.0496(5) Uani 1 1 d .
O5 O 0.12524(12) 0.3585(3) 0.07251(7) 0.0589(5) Uani 1 1 d .

loop_
_atom_site_aniso_label
_atom_site_aniso_U_11
_atom_site_aniso_U_22
_atom_site_aniso_U_33
_atom_site_aniso_U_23
_atom_site_aniso_U_13
_atom_site_aniso_U_12
C1 0.0364(13) 0.0500(15) 0.0313(12) -0.0030(11) -0.0005(10) -0.0010(11)
C2 0.0292(12) 0.0475(15) 0.0403(14) 0.0014(11) 0.0029(10) -0.0006(11)
C3 0.0293(12) 0.0472(15) 0.0338(13) 0.0036(11) -0.0050(10) -0.0079(11)
C4 0.0350(13) 0.0436(15) 0.0352(13) -0.0054(11) 0.0000(10) -0.0072(11)
C5 0.0315(12) 0.0424(14) 0.0372(13) -0.0033(11) 0.0020(10) -0.0029(10)
C6 0.0310(12) 0.0386(13) 0.0320(12) 0.0031(10) 0.0013(9) -0.0059(10)
C7 0.0612(18) 0.066(2) 0.072(2) -0.0129(17) 0.0086(15) 0.0162(16)
C8 0.080(2) 0.080(2) 0.0595(19) 0.0232(17) -0.0218(16) -0.0090(18)
C9 0.0591(18) 0.072(2) 0.0577(18) -0.0266(16) 0.0080(14) -0.0014(16)
C10 0.0329(12) 0.0387(14) 0.0329(12) 0.0018(10) -0.0003(10) -0.0013(10)
C11 0.0289(11) 0.0428(14) 0.0289(12) 0.0038(10) -0.0018(9) -0.0018(10)
C12 0.0334(12) 0.0488(15) 0.0340(13) 0.0060(11) -0.0017(10) -0.0011(11)
C13 0.0496(15) 0.0552(17) 0.0405(14) 0.0056(13) 0.0008(12) -0.0106(13)
C14 0.0539(17) 0.075(2) 0.0575(18) 0.0124(16) 0.0079(14) -0.0207(15)
C15 0.0552(18) 0.103(3) 0.0514(18) 0.0074(18) 0.0158(14) -0.0217(18)
C16 0.0538(17) 0.096(2) 0.0418(16) -0.0010(15) 0.0133(13) -0.0106(17)
C17 0.0398(14) 0.0635(18) 0.0358(14) 0.0028(13) 0.0031(11) -0.0028(13)
C18 0.0517(15) 0.0691(19) 0.0368(14) -0.0096(13) 0.0071(12) -0.0047(14)
C19 0.0500(15) 0.0568(17) 0.0448(15) -0.0104(13) 0.0037(12) -0.0136(13)
C20 0.0341(13) 0.0477(15) 0.0332(13) 0.0003(11) 0.0015(10) -0.0057(11)
C21 0.0337(12) 0.0463(15) 0.0324(13) -0.0024(11) 0.0017(10) -0.0032(11)
C22 0.0318(13) 0.0403(15) 0.0432(14) 0.0022(11) 0.0045(10) -0.0037(11)
C23 0.0335(12) 0.0405(15) 0.0373(13) 0.0010(11) 0.0063(10) -0.0078(11)
C24 0.0515(16) 0.0435(16) 0.0510(16) 0.0004(13) 0.0075(13) -0.0027(13)
C25 0.0570(17) 0.0493(17) 0.073(2) -0.0135(16) 0.0132(15) -0.0019(14)
C26 0.0603(19) 0.075(2) 0.060(2) -0.0228(17) 0.0178(15) -0.0093(17)
C27 0.0646(19) 0.085(2) 0.0405(16) 0.0004(16) 0.0104(14) -0.0096(17)
C28 0.0517(16) 0.0535(17) 0.0444(15) 0.0048(13) 0.0089(12) 0.0001(13)
O1 0.0443(10) 0.0741(13) 0.0525(11) -0.0141(10) -0.0046(8) 0.0184(9)
O2 0.0376(9) 0.0621(12) 0.0471(10) 0.0065(9) -0.0129(8) -0.0071(8)
O3 0.0502(10) 0.0674(13) 0.0435(10) -0.0203(9) -0.0069(8) 0.0013(9)
O4 0.0487(10) 0.0610(12) 0.0401(10) -0.0085(9) 0.0100(8) -0.0227(9)
O5 0.0770(13) 0.0440(12) 0.0577(12) 0.0036(9) 0.0170(10) 0.0078(10)

loop_
_atom_type_symbol
_atom_type_description
_atom_type_scat_dispersion_real
_atom_type_scat_dispersion_imag
_atom_type_scat_source
C C 0.0033 0.0016 'International Tables Vol C Tables 4.2.6.8 and 6.1.1.4'
H H 0.0000 0.0000 'International Tables Vol C Tables 4.2.6.8 and 6.1.1.4'
O O 0.0106 0.0060 'International Tables Vol C Tables 4.2.6.8 and 6.1.1.4'

loop_
_geom_angle_atom_site_label_1
_geom_angle_atom_site_label_2
_geom_angle_atom_site_label_3
_geom_angle
C6 C1 C2 119.9(2)
C6 C1 H1 120.1
C2 C1 H1 120.1
O1 C2 C1 124.9(2)
O1 C2 C3 114.6(2)
C1 C2 C3 120.4(2)
O2 C3 C4 119.7(2)
O2 C3 C2 121.4(2)
C4 C3 C2 118.9(2)
O3 C4 C3 115.1(2)
O3 C4 C5 124.2(2)
C3 C4 C5 120.8(2)
C6 C5 C4 120.1(2)
C6 C5 H5 120.0
C4 C5 H5 120.0
C1 C6 C5 119.9(2)
C1 C6 C10 122.1(2)
C5 C6 C10 118.0(2)
O1 C7 H7A 109.5
O1 C7 H7B 109.5
H7A C7 H7B 109.5
O1 C7 H7C 109.5
H7A C7 H7C 109.5
H7B C7 H7C 109.5
O2 C8 H8A 109.5
O2 C8 H8B 109.5
H8A C8 H8B 109.5
O2 C8 H8C 109.5
H8A C8 H8C 109.5
H8B C8 H8C 109.5
O3 C9 H9A 109.5
O3 C9 H9B 109.5
H9A C9 H9B 109.5
O3 C9 H9C 109.5
H9A C9 H9C 109.5
H9B C9 H9C 109.5
C11 C10 C6 114.14(19)
C11 C10 C21 99.27(17)
C6 C10 C21 115.04(19)
C11 C10 H10 109.3
C6 C10 H10 109.3
C21 C10 H10 109.3
C20 C11 C12 120.0(2)
C20 C11 C10 109.80(19)
C12 C11 C10 130.0(2)
C13 C12 C11 123.2(2)
C13 C12 C17 119.0(2)
C11 C12 C17 117.7(2)
C14 C13 C12 120.4(3)
C14 C13 H13 119.8
C12 C13 H13 119.8
C13 C14 C15 120.4(3)
C13 C14 H14 119.8
C15 C14 H14 119.8
C16 C15 C14 120.6(3)
C16 C15 H15 119.7
C14 C15 H15 119.7
C15 C16 C17 121.2(3)
C15 C16 H16 119.4
C17 C16 H16 119.4
C18 C17 C16 122.2(2)
C18 C17 C12 119.4(2)
C16 C17 C12 118.3(3)
C19 C18 C17 122.3(2)
C19 C18 H18 118.9
C17 C18 H18 118.9
C18 C19 C20 117.3(2)
C18 C19 H19 121.4
C20 C19 H19 121.4
C11 C20 O4 113.9(2)
C11 C20 C19 123.3(2)
O4 C20 C19 122.8(2)
O4 C21 C22 108.9(2)
O4 C21 C10 107.25(17)
C22 C21 C10 114.78(18)
O4 C21 H21 108.6
C22 C21 H21 108.6
C10 C21 H21 108.6
O5 C22 C23 120.8(2)
O5 C22 C21 119.9(2)
C23 C22 C21 119.3(2)
C24 C23 C28 118.4(2)
C24 C23 C22 123.4(2)
C28 C23 C22 118.2(2)
C23 C24 C25 120.5(3)
C23 C24 H24 119.7
C25 C24 H24 119.7
C26 C25 C24 120.0(3)
C26 C25 H25 120.0
C24 C25 H25 120.0
C25 C26 C27 120.4(3)
C25 C26 H26 119.8
C27 C26 H26 119.8
C26 C27 C28 120.0(3)
C26 C27 H27 120.0
C28 C27 H27 120.0
C27 C28 C23 120.7(3)
C27 C28 H28 119.6
C23 C28 H28 119.6
C2 O1 C7 118.6(2)
C3 O2 C8 116.2(2)
C4 O3 C9 116.41(19)
C20 O4 C21 106.56(18)

loop_
_geom_bond_atom_site_label_1
_geom_bond_atom_site_label_2
_geom_bond_distance
C1 C6 1.381(3)
C1 C2 1.391(3)
C1 H1 0.9300
C2 O1 1.363(3)
C2 C3 1.397(3)
C3 O2 1.372(3)
C3 C4 1.382(3)
C4 O3 1.370(3)
C4 C5 1.386(3)
C5 C6 1.386(3)
C5 H5 0.9300
C6 C10 1.529(3)
C7 O1 1.409(3)
C7 H7A 0.9600
C7 H7B 0.9600
C7 H7C 0.9600
C8 O2 1.404(3)
C8 H8A 0.9600
C8 H8B 0.9600
C8 H8C 0.9600
C9 O3 1.413(3)
C9 H9A 0.9600
C9 H9B 0.9600
C9 H9C 0.9600
C10 C11 1.506(3)
C10 C21 1.572(3)
C10 H10 0.9800
C11 C20 1.353(3)
C11 C12 1.412(3)
C12 C13 1.412(3)
C12 C17 1.415(4)
C13 C14 1.361(3)
C13 H13 0.9300
C14 C15 1.395(4)
C14 H14 0.9300
C15 C16 1.349(4)
C15 H15 0.9300
C16 C17 1.410(3)
C16 H16 0.9300
C17 C18 1.405(4)
C18 C19 1.357(3)
C18 H18 0.9300
C19 C20 1.397(3)
C19 H19 0.9300
C20 O4 1.372(3)
C21 O4 1.439(3)
C21 C22 1.509(3)
C21 H21 0.9800
C22 O5 1.209(3)
C22 C23 1.483(3)
C23 C24 1.380(4)
C23 C28 1.386(3)
C24 C25 1.382(4)
C24 H24 0.9300
C25 C26 1.363(4)
C25 H25 0.9300
C26 C27 1.366(4)
C26 H26 0.9300
C27 C28 1.372(4)
C27 H27 0.9300
C28 H28 0.9300

loop_
_geom_torsion_atom_site_label_1
_geom_torsion_atom_site_label_2
_geom_torsion_atom_site_label_3
_geom_torsion_atom_site_label_4
_geom_torsion
C6 C1 C2 O1 -176.0(2)
C6 C1 C2 C3 2.7(3)
O1 C2 C3 O2 0.9(3)
C1 C2 C3 O2 -177.9(2)
O1 C2 C3 C4 177.1(2)
C1 C2 C3 C4 -1.7(3)
O2 C3 C4 O3 -4.4(3)
C2 C3 C4 O3 179.2(2)
O2 C3 C4 C5 175.3(2)
C2 C3 C4 C5 -1.0(3)
O3 C4 C5 C6 -177.6(2)
C3 C4 C5 C6 2.7(3)
C2 C1 C6 C5 -1.0(3)
C2 C1 C6 C10 179.9(2)
C4 C5 C6 C1 -1.7(3)
C4 C5 C6 C10 177.4(2)
C1 C6 C10 C11 -26.6(3)
C5 C6 C10 C11 154.3(2)
C1 C6 C10 C21 87.3(3)
C5 C6 C10 C21 -91.8(3)
C6 C10 C11 C20 110.9(2)
C21 C10 C11 C20 -11.9(2)
C6 C10 C11 C12 -63.6(3)
C21 C10 C11 C12 173.5(2)
C20 C11 C12 C13 -178.7(2)
C10 C11 C12 C13 -4.7(4)
C20 C11 C12 C17 0.2(3)
C10 C11 C12 C17 174.2(2)
C11 C12 C13 C14 177.8(2)
C17 C12 C13 C14 -1.1(4)
C12 C13 C14 C15 0.5(4)
C13 C14 C15 C16 0.9(5)
C14 C15 C16 C17 -1.5(5)
C15 C16 C17 C18 -177.8(3)
C15 C16 C17 C12 0.8(4)
C13 C12 C17 C18 179.1(2)
C11 C12 C17 C18 0.1(3)
C13 C12 C17 C16 0.5(4)
C11 C12 C17 C16 -178.5(2)
C16 C17 C18 C19 178.5(3)
C12 C17 C18 C19 -0.1(4)
C17 C18 C19 C20 -0.3(4)
C12 C11 C20 O4 177.54(19)
C10 C11 C20 O4 2.4(3)
C12 C11 C20 C19 -0.6(4)
C10 C11 C20 C19 -175.8(2)
C18 C19 C20 C11 0.6(4)
C18 C19 C20 O4 -177.4(2)
C11 C10 C21 O4 17.3(2)
C6 C10 C21 O4 -105.0(2)
C11 C10 C21 C22 138.4(2)
C6 C10 C21 C22 16.1(3)
O4 C21 C22 O5 18.8(3)
C10 C21 C22 O5 -101.4(3)
O4 C21 C22 C23 -162.55(18)
C10 C21 C22 C23 77.3(3)
O5 C22 C23 C24 -165.4(2)
C21 C22 C23 C24 16.0(3)
O5 C22 C23 C28 13.9(3)
C21 C22 C23 C28 -164.7(2)
C28 C23 C24 C25 0.0(4)
C22 C23 C24 C25 179.4(2)
C23 C24 C25 C26 0.8(4)
C24 C25 C26 C27 -0.5(4)
C25 C26 C27 C28 -0.7(4)
C26 C27 C28 C23 1.5(4)
C24 C23 C28 C27 -1.2(4)
C22 C23 C28 C27 179.4(2)
C1 C2 O1 C7 -15.2(4)
C3 C2 O1 C7 166.1(2)
C4 C3 O2 C8 109.9(3)
C2 C3 O2 C8 -73.9(3)
C3 C4 O3 C9 -178.4(2)
C5 C4 O3 C9 1.9(3)
C11 C20 O4 C21 9.6(3)
C19 C20 O4 C21 -172.2(2)
C22 C21 O4 C20 -141.74(19)
C10 C21 O4 C20 -17.0(2)
